data_7113555
loop_
_publ_author_name
'Wu, Biao'
'Yang, Xiao-Juan'
'Janiak, Christoph'
'Gerhard Lassahn, Paul'

_publ_section_title
;
 Large size anion binding with iron(II) complexes of a
 5,5'-disubstituted-2,2'-bipyridine ligand
;
_journal_coden_ASTM CHCOFS
_journal_issue 7
_journal_name_full
;
 Chemical Communications (Cambridge, United Kingdom)
;
_journal_page_first 902
_journal_page_last 903
_journal_paper_doi 10.1039/b211616b
_journal_year 2003
_chemical_formula_moiety
;
(C16 H18 N4 O4)3Fe, (N O3)2, (C2 H6 O)2
;
_chemical_formula_sum 'C26 H33 Fe0.5 N7 O10'
_chemical_formula_weight 631.52
_chemical_name_common
;
(Tris(N,N'-(2,2')bipyridinyl-5,5'-diyl-bis-carbamic acid
diethyl ester)iron(ii))-diperchlorate - di- ethanol'
;
_chemical_name_systematic
; 
[Tris(N,N'-[2,2']bipyridinyl-5,5'-diyl-bis-carbamic 
acid diethyl ester)iron(II)]-
diperchlorate - di- ethanol'
;
_space_group_IT_number 15
_symmetry_cell_setting monoclinic
_symmetry_space_group_name_Hall '-C 2yc'
_symmetry_space_group_name_H-M 'C 1 2/c 1'
_atom_sites_solution_hydrogens geom
_atom_sites_solution_primary direct
_atom_sites_solution_secondary difmap
_audit_creation_method SHELXL-97
_cell_angle_alpha 90.00
_cell_angle_beta 117.69(5)
_cell_angle_gamma 90.00
_cell_formula_units_Z 8
_cell_length_a 18.49(6)
_cell_length_b 24.91(8)
_cell_length_c 15.14(5)
_cell_measurement_temperature 293(2)
_cell_volume 6175(3)
_computing_cell_refinement 'Bruker SMART'
_computing_data_collection 'Bruker SMART'
_computing_data_reduction 'Bruker SHELTXL'
_computing_molecular_graphics 'Bruker SHELTXL'
_computing_publication_material 'Bruker SHELTXL'
_computing_structure_refinement 'SHELXL-97 (Sheldrick, 1997)'
_computing_structure_solution 'SHELXS-97 (Sheldrick, 1990)'
_diffrn_ambient_temperature 293(2)
_diffrn_measured_fraction_theta_full 0.901
_diffrn_measured_fraction_theta_max 0.901
_diffrn_measurement_device_type 'Bruker AXS CCD'
_diffrn_measurement_method '\w scan'
_diffrn_radiation_monochromator graphite
_diffrn_radiation_source 'fine-focus sealed tube'
_diffrn_radiation_type MoK\a
_diffrn_radiation_wavelength 0.71073
_diffrn_reflns_av_R_equivalents 0.1365
_diffrn_reflns_av_sigmaI/netI 0.2472
_diffrn_reflns_limit_h_max 24
_diffrn_reflns_limit_h_min -21
_diffrn_reflns_limit_k_max 25
_diffrn_reflns_limit_k_min -33
_diffrn_reflns_limit_l_max 20
_diffrn_reflns_limit_l_min -20
_diffrn_reflns_number 17937
_diffrn_reflns_theta_full 28.80
_diffrn_reflns_theta_max 28.80
_diffrn_reflns_theta_min 1.49
_exptl_absorpt_coefficient_mu 0.327
_exptl_absorpt_correction_T_max 1.000
_exptl_absorpt_correction_T_min 0.329021
_exptl_absorpt_correction_type multi-scan
_exptl_absorpt_process_details SADABS
_exptl_crystal_colour 'dark red'
_exptl_crystal_density_diffrn 1.358
_exptl_crystal_density_method 'not measured'
_exptl_crystal_description isometric
_exptl_crystal_F_000 2648
_exptl_crystal_size_max 0.20
_exptl_crystal_size_mid 0.13
_exptl_crystal_size_min 0.08
_refine_diff_density_max 0.637
_refine_diff_density_min -0.866
_refine_diff_density_rms 0.159
_refine_ls_extinction_method none
_refine_ls_goodness_of_fit_ref 0.855
_refine_ls_hydrogen_treatment mixed
_refine_ls_matrix_type full
_refine_ls_number_parameters 393
_refine_ls_number_reflns 7255
_refine_ls_number_restraints 1
_refine_ls_restrained_S_all 0.857
_refine_ls_R_factor_all 0.2545
_refine_ls_R_factor_gt 0.0748
_refine_ls_shift/su_max 0.001
_refine_ls_shift/su_mean 0.000
_refine_ls_structure_factor_coef Fsqd
_refine_ls_weighting_details 'calc w=1/[\s^2^(Fo^2^)+(0.1186P)^2^+0.0000P] where P=(Fo^2^+2Fc^2^)/3'
_refine_ls_weighting_scheme calc
_refine_ls_wR_factor_gt 0.1784
_refine_ls_wR_factor_ref 0.2697
_reflns_number_gt 2190
_reflns_number_total 7255
_reflns_threshold_expression >2sigma(I)
_cod_duplicate_entry 7104037
_cod_data_source_file b211616b.txt
_cod_data_source_block FeNO3
_cod_depositor_comments
;
The following automatic conversions were performed:

'_exptl_absorpt_correction_type' value 'Multi-scan' changed to
'multi-scan' according to
/usr/data/users/saulius/automatic-downloads/retrospective/RSC/lib/dictionaries/cif_core.dic
dictionary named 'cif_core.dic' version 2.4.2 from 2011-04-26.

Automatic conversion script
Id: cif_fix_values 2281 2013-09-26 08:29:07Z andrius 

The following automatic conversions were performed:

'_symmetry_cell_setting' tag value 'Monoclinc' was replaced with
'monoclinic' value as specified in the replacement file
'/home/robertas/cod-tools/perl-scripts/inputs/replacement_values.lst'.

Automatic conversion script
Id: cif_fix_values 3143 2015-03-26 13:38:13Z robertas 
;
_cod_original_cell_volume 6178(33)
_cod_original_sg_symbol_H-M C2/c
_cod_original_formula_sum 'C26 H33 Fe0.50 N7 O10'
_cod_database_code 7113555

loop_
_symmetry_equiv_pos_as_xyz
'x, y, z'
'-x, y, -z+1/2'
'x+1/2, y+1/2, z'
'-x+1/2, y+1/2, -z+1/2'
'-x, -y, -z'
'x, -y, z-1/2'
'-x+1/2, -y+1/2, -z'
'x+1/2, -y+1/2, z-1/2'

loop_
_atom_site_label
_atom_site_type_symbol
_atom_site_fract_x
_atom_site_fract_y
_atom_site_fract_z
_atom_site_U_iso_or_equiv
_atom_site_adp_type
_atom_site_occupancy
_atom_site_symmetry_multiplicity
_atom_site_calc_flag
_atom_site_refinement_flags
Fe Fe 0.0000 0.65469(4) -0.2500 0.0403(4) Uani 1 2 d S
N1 N 0.1172(2) 0.66014(16) -0.1555(3) 0.0391(11) Uani 1 1 d .
N2 N 0.2791(3) 0.6053(2) 0.0733(4) 0.0662(16) Uani 1 1 d .
H2A H 0.2558 0.5749 0.0699 0.079 Uiso 1 1 calc R
N3 N 0.0305(2) 0.70965(16) -0.3193(3) 0.0408(11) Uani 1 1 d .
N4 N -0.0432(3) 0.7812(2) -0.5553(4) 0.0613(15) Uani 1 1 d .
H4A H -0.0794 0.7580 -0.5912 0.074 Uiso 1 1 calc R
N5 N -0.0257(2) 0.59539(17) -0.1850(3) 0.0393(11) Uani 1 1 d .
N6 N -0.1134(3) 0.5656(2) -0.0189(4) 0.0572(14) Uani 1 1 d .
H6A H -0.1037 0.5970 0.0078 0.069 Uiso 1 1 calc R
O1 O 0.3885(3) 0.6552(2) 0.1722(3) 0.0946(18) Uani 1 1 d .
O2 O 0.3673(3) 0.57482(18) 0.2204(3) 0.0775(14) Uani 1 1 d .
O3 O -0.1038(3) 0.8275(2) -0.6916(4) 0.108(2) Uani 1 1 d .
O4 O 0.0013(4) 0.8654(2) -0.5604(4) 0.135(3) Uani 1 1 d .
O5 O -0.1737(3) 0.4864(2) -0.0196(4) 0.0806(15) Uani 1 1 d .
O6 O -0.1766(3) 0.55601(19) 0.0729(4) 0.0804(15) Uani 1 1 d .
C1 C 0.1586(3) 0.6307(2) -0.0733(4) 0.0472(15) Uani 1 1 d .
H1A H 0.1310 0.6036 -0.0589 0.057 Uiso 1 1 calc R
C2 C 0.2416(3) 0.6388(2) -0.0076(4) 0.0509(16) Uani 1 1 d .
C3 C 0.2821(4) 0.6800(3) -0.0291(5) 0.0641(19) Uani 1 1 d .
H3A H 0.3368 0.6871 0.0135 0.077 Uiso 1 1 calc R
C4 C 0.2405(4) 0.7097(2) -0.1133(5) 0.0615(18) Uani 1 1 d .
H4B H 0.2671 0.7370 -0.1285 0.074 Uiso 1 1 calc R
C5 C 0.1579(3) 0.6995(2) -0.1769(4) 0.0449(14) Uani 1 1 d .
C6 C 0.1097(3) 0.7274(2) -0.2710(4) 0.0490(15) Uani 1 1 d .
C7 C 0.1405(4) 0.7650(2) -0.3113(5) 0.0585(17) Uani 1 1 d .
H7A H 0.1943 0.7765 -0.2757 0.070 Uiso 1 1 calc R
C8 C 0.0911(4) 0.7854(2) -0.4044(5) 0.0621(18) Uani 1 1 d .
H8A H 0.1108 0.8113 -0.4321 0.075 Uiso 1 1 calc R
C9 C 0.0112(4) 0.7667(2) -0.4570(4) 0.0513(16) Uani 1 1 d .
C10 C -0.0171(3) 0.7302(2) -0.4117(4) 0.0492(15) Uani 1 1 d .
H10A H -0.0713 0.7191 -0.4459 0.059 Uiso 1 1 calc R
C11 C 0.3495(4) 0.6155(3) 0.1585(5) 0.0627(19) Uani 1 1 d .
C12 C 0.4319(5) 0.5823(3) 0.3195(5) 0.103(3) Uani 1 1 d .
H12A H 0.4102 0.5986 0.3604 0.123 Uiso 1 1 calc R
H12B H 0.4724 0.6065 0.3179 0.123 Uiso 1 1 calc R
C13 C 0.4698(6) 0.5318(4) 0.3626(7) 0.131(4) Uani 1 1 d .
H13A H 0.5123 0.5377 0.4293 0.197 Uiso 1 1 calc R
H13B H 0.4926 0.5162 0.3231 0.197 Uiso 1 1 calc R
H13C H 0.4296 0.5080 0.3641 0.197 Uiso 1 1 calc R
C14 C -0.0429(5) 0.8283(3) -0.5976(6) 0.082(2) Uani 1 1 d .
C15 C -0.1200(7) 0.8764(5) -0.7493(8) 0.178(6) Uani 1 1 d .
H15A H -0.0749 0.9012 -0.7154 0.214 Uiso 1 1 calc R
H15B H -0.1238 0.8683 -0.8140 0.214 Uiso 1 1 calc R
C16 C -0.1931(9) 0.9008(7) -0.7624(15) 0.331(15) Uani 1 1 d .
H16A H -0.2025 0.9329 -0.8012 0.497 Uiso 1 1 calc R
H16B H -0.1888 0.9097 -0.6984 0.497 Uiso 1 1 calc R
H16C H -0.2378 0.8764 -0.7964 0.497 Uiso 1 1 calc R
C17 C -0.0566(3) 0.5989(2) -0.1203(4) 0.0446(15) Uani 1 1 d .
H17A H -0.0606 0.6328 -0.0972 0.054 Uiso 1 1 calc R
C18 C -0.0828(3) 0.5550(2) -0.0858(4) 0.0464(15) Uani 1 1 d .
C19 C -0.0763(4) 0.5049(2) -0.1199(5) 0.0569(17) Uani 1 1 d .
H19A H -0.0943 0.4746 -0.1001 0.068 Uiso 1 1 calc R
C20 C -0.0426(3) 0.5005(2) -0.1840(4) 0.0502(16) Uani 1 1 d .
H20A H -0.0371 0.4667 -0.2063 0.060 Uiso 1 1 calc R
C21 C -0.0170(3) 0.5454(2) -0.2157(4) 0.0440(15) Uani 1 1 d .
C22 C -0.1567(4) 0.5317(3) 0.0082(5) 0.0559(17) Uani 1 1 d .
C23 C -0.2333(5) 0.5270(4) 0.1004(6) 0.096(3) Uani 1 1 d .
H23A H -0.2192 0.4892 0.1096 0.115 Uiso 1 1 calc R
H23B H -0.2281 0.5410 0.1629 0.115 Uiso 1 1 calc R
C24 C -0.3179(6) 0.5334(5) 0.0220(9) 0.171(5) Uani 1 1 d .
H24A H -0.3539 0.5142 0.0404 0.256 Uiso 1 1 calc R
H24B H -0.3230 0.5193 -0.0397 0.256 Uiso 1 1 calc R
H24C H -0.3320 0.5708 0.0139 0.256 Uiso 1 1 calc R
N7 N -0.1427(6) 0.6500(3) -0.6652(6) 0.097(2) Uani 1 1 d .
O7 O -0.1550(4) 0.6957(3) -0.6536(5) 0.120(2) Uani 1 1 d .
O8 O -0.0786(6) 0.6315(4) -0.6238(9) 0.222(5) Uani 1 1 d .
O9 O -0.2013(7) 0.6225(4) -0.7221(8) 0.204(5) Uani 1 1 d .
O10 O -0.0747(4) 0.6697(2) -0.9416(5) 0.127(2) Uani 1 1 d .
C25 C -0.0947(11) 0.6919(10) -0.8690(13) 0.226(8) Uani 1 1 d D
C26 C -0.1799(14) 0.7025(11) -0.9214(17) 0.314(13) Uani 1 1 d D

loop_
_atom_site_aniso_label
_atom_site_aniso_U_11
_atom_site_aniso_U_22
_atom_site_aniso_U_33
_atom_site_aniso_U_23
_atom_site_aniso_U_13
_atom_site_aniso_U_12
Fe 0.0334(6) 0.0390(7) 0.0468(7) 0.000 0.0173(5) 0.000
N1 0.036(2) 0.039(3) 0.042(3) 0.001(2) 0.018(2) 0.000(2)
N2 0.050(3) 0.065(3) 0.057(3) 0.016(3) 0.002(3) -0.014(3)
N3 0.032(2) 0.040(3) 0.050(3) -0.004(2) 0.018(2) -0.0029(19)
N4 0.060(3) 0.058(3) 0.053(3) 0.014(3) 0.015(3) 0.002(3)
N5 0.023(2) 0.050(3) 0.044(3) -0.002(2) 0.015(2) -0.0027(19)
N6 0.064(3) 0.054(3) 0.066(3) -0.003(3) 0.041(3) -0.014(3)
O1 0.085(3) 0.092(4) 0.059(3) 0.007(3) -0.007(3) -0.031(3)
O2 0.065(3) 0.078(3) 0.061(3) 0.021(2) 0.006(2) 0.002(2)
O3 0.110(4) 0.109(4) 0.067(3) 0.039(3) 0.009(3) -0.003(3)
O4 0.150(6) 0.094(4) 0.092(4) 0.043(3) -0.001(4) -0.038(4)
O5 0.087(4) 0.074(3) 0.102(4) -0.007(3) 0.061(3) -0.026(3)
O6 0.098(4) 0.085(3) 0.094(4) -0.007(3) 0.075(3) -0.016(3)
C1 0.038(3) 0.044(3) 0.055(4) 0.004(3) 0.018(3) -0.004(3)
C2 0.043(3) 0.056(4) 0.051(4) 0.004(3) 0.018(3) -0.005(3)
C3 0.040(3) 0.077(5) 0.060(4) 0.006(4) 0.011(3) -0.020(3)
C4 0.051(4) 0.066(4) 0.059(4) 0.010(3) 0.019(3) -0.017(3)
C5 0.035(3) 0.045(3) 0.052(4) 0.002(3) 0.019(3) -0.009(3)
C6 0.044(3) 0.039(3) 0.053(4) 0.002(3) 0.014(3) -0.004(3)
C7 0.051(4) 0.058(4) 0.062(4) 0.005(3) 0.023(3) -0.014(3)
C8 0.056(4) 0.062(4) 0.058(4) 0.015(3) 0.017(3) -0.009(3)
C9 0.057(4) 0.043(3) 0.054(4) 0.006(3) 0.026(3) 0.004(3)
C10 0.039(3) 0.052(4) 0.053(4) 0.006(3) 0.019(3) 0.009(3)
C11 0.054(4) 0.063(5) 0.050(4) 0.006(3) 0.006(3) -0.005(3)
C12 0.096(6) 0.120(7) 0.049(4) 0.015(4) -0.003(4) -0.006(5)
C13 0.116(8) 0.156(9) 0.096(7) 0.057(7) 0.027(6) 0.050(7)
C14 0.080(5) 0.080(6) 0.067(5) 0.023(4) 0.019(4) -0.003(4)
C15 0.150(10) 0.168(10) 0.128(9) 0.109(8) -0.009(8) -0.012(9)
C16 0.166(14) 0.28(2) 0.43(3) 0.26(2) 0.040(17) 0.076(14)
C17 0.034(3) 0.046(3) 0.052(4) 0.002(3) 0.018(3) 0.003(2)
C18 0.038(3) 0.050(4) 0.055(4) 0.004(3) 0.025(3) -0.004(3)
C19 0.057(4) 0.047(4) 0.061(4) 0.008(3) 0.023(3) -0.010(3)
C20 0.052(4) 0.035(3) 0.064(4) -0.003(3) 0.027(3) -0.003(3)
C21 0.035(3) 0.037(3) 0.051(4) -0.002(2) 0.013(3) -0.001(2)
C22 0.047(4) 0.068(5) 0.056(4) 0.006(4) 0.027(3) -0.005(3)
C23 0.093(6) 0.121(7) 0.096(6) 0.009(5) 0.063(6) -0.009(5)
C24 0.096(8) 0.267(16) 0.165(11) 0.032(10) 0.074(9) 0.016(9)
N7 0.114(6) 0.073(5) 0.112(6) -0.004(5) 0.059(5) 0.005(5)
O7 0.098(4) 0.083(4) 0.148(6) -0.031(4) 0.031(4) 0.014(3)
O8 0.169(8) 0.172(8) 0.310(13) 0.075(8) 0.097(9) 0.117(7)
O9 0.236(10) 0.183(8) 0.229(10) -0.120(8) 0.140(9) -0.084(8)
O10 0.184(7) 0.096(4) 0.133(5) -0.031(4) 0.100(5) -0.038(4)
C25 0.188(16) 0.35(3) 0.171(15) -0.049(16) 0.112(14) -0.013(16)
C26 0.34(3) 0.36(3) 0.30(3) 0.09(2) 0.19(3) 0.14(3)

loop_
_atom_type_symbol
_atom_type_description
_atom_type_scat_dispersion_real
_atom_type_scat_dispersion_imag
_atom_type_scat_source
C C 0.0033 0.0016 'International Tables Vol C Tables 4.2.6.8 and 6.1.1.4'
H H 0.0000 0.0000 'International Tables Vol C Tables 4.2.6.8 and 6.1.1.4'
N N 0.0061 0.0033 'International Tables Vol C Tables 4.2.6.8 and 6.1.1.4'
O O 0.0106 0.0060 'International Tables Vol C Tables 4.2.6.8 and 6.1.1.4'
Fe Fe 0.3463 0.8444 'International Tables Vol C Tables 4.2.6.8 and 6.1.1.4'

loop_
_geom_angle_atom_site_label_1
_geom_angle_atom_site_label_2
_geom_angle_atom_site_label_3
_geom_angle
_geom_angle_site_symmetry_1
_geom_angle_site_symmetry_3
N5 Fe N5 81.6(4) . 2_554
N5 Fe N3 93.5(3) . 2_554
N5 Fe N3 175.01(19) 2_554 2_554
N5 Fe N3 175.01(19) . .
N5 Fe N3 93.5(3) 2_554 .
N3 Fe N3 91.4(3) 2_554 .
N5 Fe N1 88.6(2) . 2_554
N5 Fe N1 97.4(2) 2_554 2_554
N3 Fe N1 81.2(2) 2_554 2_554
N3 Fe N1 93.2(2) . 2_554
N5 Fe N1 97.4(2) . .
N5 Fe N1 88.6(2) 2_554 .
N3 Fe N1 93.2(2) 2_554 .
N3 Fe N1 81.2(2) . .
N1 Fe N1 172.1(2) 2_554 .
C1 N1 C5 118.4(5) . .
C1 N1 Fe 126.8(4) . .
C5 N1 Fe 114.8(4) . .
C11 N2 C2 126.3(6) . .
C11 N2 H2A 116.8 . .
C2 N2 H2A 116.8 . .
C10 N3 C6 116.6(5) . .
C10 N3 Fe 127.1(4) . .
C6 N3 Fe 116.2(4) . .
C14 N4 C9 125.0(6) . .
C14 N4 H4A 117.5 . .
C9 N4 H4A 117.5 . .
C17 N5 C21 117.7(5) . .
C17 N5 Fe 127.0(4) . .
C21 N5 Fe 115.1(4) . .
C22 N6 C18 126.8(6) . .
C22 N6 H6A 116.6 . .
C18 N6 H6A 116.6 . .
C11 O2 C12 117.2(6) . .
C14 O3 C15 117.6(7) . .
C22 O6 C23 117.1(6) . .
N1 C1 C2 123.1(5) . .
N1 C1 H1A 118.5 . .
C2 C1 H1A 118.5 . .
N2 C2 C3 123.6(5) . .
N2 C2 C1 118.4(5) . .
C3 C2 C1 118.0(5) . .
C4 C3 C2 119.2(6) . .
C4 C3 H3A 120.4 . .
C2 C3 H3A 120.4 . .
C3 C4 C5 120.5(6) . .
C3 C4 H4B 119.8 . .
C5 C4 H4B 119.8 . .
N1 C5 C4 120.9(5) . .
N1 C5 C6 114.9(5) . .
C4 C5 C6 124.2(5) . .
N3 C6 C7 122.8(5) . .
N3 C6 C5 112.6(5) . .
C7 C6 C5 124.5(5) . .
C8 C7 C6 119.5(6) . .
C8 C7 H7A 120.3 . .
C6 C7 H7A 120.3 . .
C7 C8 C9 119.2(6) . .
C7 C8 H8A 120.4 . .
C9 C8 H8A 120.4 . .
C10 C9 C8 118.8(6) . .
C10 C9 N4 116.6(6) . .
C8 C9 N4 124.6(6) . .
N3 C10 C9 123.1(6) . .
N3 C10 H10A 118.5 . .
C9 C10 H10A 118.5 . .
O1 C11 O2 126.1(6) . .
O1 C11 N2 123.9(6) . .
O2 C11 N2 110.0(6) . .
O2 C12 C13 110.8(7) . .
O2 C12 H12A 109.5 . .
C13 C12 H12A 109.5 . .
O2 C12 H12B 109.5 . .
C13 C12 H12B 109.5 . .
H12A C12 H12B 108.1 . .
C12 C13 H13A 109.5 . .
C12 C13 H13B 109.5 . .
H13A C13 H13B 109.5 . .
C12 C13 H13C 109.5 . .
H13A C13 H13C 109.5 . .
H13B C13 H13C 109.5 . .
O4 C14 N4 127.6(7) . .
O4 C14 O3 124.6(7) . .
N4 C14 O3 107.8(7) . .
C16 C15 O3 111.3(11) . .
C16 C15 H15A 109.4 . .
O3 C15 H15A 109.4 . .
C16 C15 H15B 109.4 . .
O3 C15 H15B 109.4 . .
H15A C15 H15B 108.0 . .
C15 C16 H16A 109.5 . .
C15 C16 H16B 109.5 . .
H16A C16 H16B 109.5 . .
C15 C16 H16C 109.5 . .
H16A C16 H16C 109.5 . .
H16B C16 H16C 109.5 . .
N5 C17 C18 124.1(6) . .
N5 C17 H17A 117.9 . .
C18 C17 H17A 117.9 . .
C19 C18 C17 117.6(6) . .
C19 C18 N6 125.5(6) . .
C17 C18 N6 116.9(6) . .
C18 C19 C20 118.9(6) . .
C18 C19 H19A 120.5 . .
C20 C19 H19A 120.5 . .
C19 C20 C21 121.3(6) . .
C19 C20 H20A 119.4 . .
C21 C20 H20A 119.4 . .
N5 C21 C20 120.3(6) . .
N5 C21 C21 113.9(3) . 2_554
C20 C21 C21 125.7(4) . 2_554
O5 C22 O6 124.6(7) . .
O5 C22 N6 125.4(7) . .
O6 C22 N6 110.1(6) . .
C24 C23 O6 110.2(8) . .
C24 C23 H23A 109.6 . .
O6 C23 H23A 109.6 . .
C24 C23 H23B 109.6 . .
O6 C23 H23B 109.6 . .
H23A C23 H23B 108.1 . .
C23 C24 H24A 109.5 . .
C23 C24 H24B 109.5 . .
H24A C24 H24B 109.5 . .
C23 C24 H24C 109.5 . .
H24A C24 H24C 109.5 . .
H24B C24 H24C 109.5 . .
O8 N7 O7 121.5(10) . .
O8 N7 O9 120.5(11) . .
O7 N7 O9 117.9(10) . .
C26 C25 O10 105.0(17) . .

loop_
_geom_bond_atom_site_label_1
_geom_bond_atom_site_label_2
_geom_bond_distance
_geom_bond_site_symmetry_2
Fe N5 1.952(6) .
Fe N5 1.952(6) 2_554
Fe N3 1.961(6) 2_554
Fe N3 1.961(6) .
Fe N1 1.970(7) 2_554
Fe N1 1.970(7) .
N1 C1 1.337(7) .
N1 C5 1.364(7) .
N2 C11 1.366(8) .
N2 C2 1.376(7) .
N2 H2A 0.8600 .
N3 C10 1.360(7) .
N3 C6 1.371(8) .
N4 C14 1.338(9) .
N4 C9 1.402(8) .
N4 H4A 0.8600 .
N5 C17 1.346(7) .
N5 C21 1.366(7) .
N6 C22 1.351(8) .
N6 C18 1.395(8) .
N6 H6A 0.8600 .
O1 C11 1.185(7) .
O2 C11 1.314(8) .
O2 C12 1.431(8) .
O3 C14 1.343(9) .
O3 C15 1.448(10) .
O4 C14 1.187(9) .
O5 C22 1.195(8) .
O6 C22 1.341(8) .
O6 C23 1.484(9) .
C1 C2 1.403(8) .
C1 H1A 0.9300 .
C2 C3 1.394(8) .
C3 C4 1.361(8) .
C3 H3A 0.9300 .
C4 C5 1.399(8) .
C4 H4B 0.9300 .
C5 C6 1.459(8) .
C6 C7 1.378(8) .
C7 C8 1.371(8) .
C7 H7A 0.9300 .
C8 C9 1.394(9) .
C8 H8A 0.9300 .
C9 C10 1.382(8) .
C10 H10A 0.9300 .
C12 C13 1.441(11) .
C12 H12A 0.9700 .
C12 H12B 0.9700 .
C13 H13A 0.9600 .
C13 H13B 0.9600 .
C13 H13C 0.9600 .
C15 C16 1.410(18) .
C15 H15A 0.9700 .
C15 H15B 0.9700 .
C16 H16A 0.9600 .
C16 H16B 0.9600 .
C16 H16C 0.9600 .
C17 C18 1.395(8) .
C17 H17A 0.9300 .
C18 C19 1.376(9) .
C19 C20 1.379(9) .
C19 H19A 0.9300 .
C20 C21 1.384(8) .
C20 H20A 0.9300 .
C21 C21 1.441(12) 2_554
C23 C24 1.468(12) .
C23 H23A 0.9700 .
C23 H23B 0.9700 .
C24 H24A 0.9600 .
C24 H24B 0.9600 .
C24 H24C 0.9600 .
N7 O8 1.148(10) .
N7 O7 1.192(9) .
N7 O9 1.233(10) .
O10 C25 1.424(17) .
C25 C26 1.420(16) .

loop_
_geom_hbond_atom_site_label_D
_geom_hbond_atom_site_label_H
_geom_hbond_atom_site_label_A
_geom_hbond_distance_DH
_geom_hbond_distance_HA
_geom_hbond_distance_DA
_geom_hbond_angle_DHA
N4 H4A O7 0.86 2.01 2.857(10) 169.9

loop_
_geom_torsion_atom_site_label_1
_geom_torsion_atom_site_label_2
_geom_torsion_atom_site_label_3
_geom_torsion_atom_site_label_4
_geom_torsion
_geom_torsion_site_symmetry_1
_geom_torsion_site_symmetry_4
N5 Fe N1 C1 -1.6(5) . .
N5 Fe N1 C1 -82.9(5) 2_554 .
N3 Fe N1 C1 92.4(5) 2_554 .
N3 Fe N1 C1 -176.7(5) . .
N1 Fe N1 C1 137.6(5) 2_554 .
N5 Fe N1 C5 -179.5(4) . .
N5 Fe N1 C5 99.1(5) 2_554 .
N3 Fe N1 C5 -85.5(4) 2_554 .
N3 Fe N1 C5 5.4(4) . .
N1 Fe N1 C5 -40.4(4) 2_554 .
N5 Fe N3 C10 97.4(19) . .
N5 Fe N3 C10 84.4(5) 2_554 .
N3 Fe N3 C10 -94.6(5) 2_554 .
N1 Fe N3 C10 -13.3(5) 2_554 .
N1 Fe N3 C10 172.4(5) . .
N5 Fe N3 C6 -79(2) . .
N5 Fe N3 C6 -92.3(4) 2_554 .
N3 Fe N3 C6 88.7(4) 2_554 .
N1 Fe N3 C6 170.0(4) 2_554 .
N1 Fe N3 C6 -4.3(4) . .
N5 Fe N5 C17 -176.5(5) 2_554 .
N3 Fe N5 C17 2.4(4) 2_554 .
N3 Fe N5 C17 170.4(18) . .
N1 Fe N5 C17 -78.8(4) 2_554 .
N1 Fe N5 C17 96.1(4) . .
N5 Fe N5 C21 -2.0(2) 2_554 .
N3 Fe N5 C21 176.9(3) 2_554 .
N3 Fe N5 C21 -15(2) . .
N1 Fe N5 C21 95.7(4) 2_554 .
N1 Fe N5 C21 -89.4(4) . .
C5 N1 C1 C2 0.7(8) . .
Fe N1 C1 C2 -177.2(4) . .
C11 N2 C2 C3 21.6(10) . .
C11 N2 C2 C1 -159.6(6) . .
N1 C1 C2 N2 -178.1(5) . .
N1 C1 C2 C3 0.8(9) . .
N2 C2 C3 C4 177.4(6) . .
C1 C2 C3 C4 -1.5(10) . .
C2 C3 C4 C5 0.7(10) . .
C1 N1 C5 C4 -1.5(8) . .
Fe N1 C5 C4 176.6(5) . .
C1 N1 C5 C6 176.4(5) . .
Fe N1 C5 C6 -5.5(6) . .
C3 C4 C5 N1 0.8(10) . .
C3 C4 C5 C6 -176.8(6) . .
C10 N3 C6 C7 1.4(8) . .
Fe N3 C6 C7 178.5(5) . .
C10 N3 C6 C5 -174.5(5) . .
Fe N3 C6 C5 2.6(6) . .
N1 C5 C6 N3 1.9(7) . .
C4 C5 C6 N3 179.7(5) . .
N1 C5 C6 C7 -173.9(5) . .
C4 C5 C6 C7 3.9(10) . .
N3 C6 C7 C8 -1.1(9) . .
C5 C6 C7 C8 174.3(6) . .
C6 C7 C8 C9 -1.2(10) . .
C7 C8 C9 C10 3.1(9) . .
C7 C8 C9 N4 -174.9(6) . .
C14 N4 C9 C10 151.7(7) . .
C14 N4 C9 C8 -30.1(10) . .
C6 N3 C10 C9 0.6(8) . .
Fe N3 C10 C9 -176.1(4) . .
C8 C9 C10 N3 -2.9(9) . .
N4 C9 C10 N3 175.3(5) . .
C12 O2 C11 O1 10.8(11) . .
C12 O2 C11 N2 -170.3(6) . .
C2 N2 C11 O1 -1.4(12) . .
C2 N2 C11 O2 179.6(6) . .
C11 O2 C12 C13 -153.2(8) . .
C9 N4 C14 O4 -0.8(14) . .
C9 N4 C14 O3 -179.7(6) . .
C15 O3 C14 O4 -4.4(14) . .
C15 O3 C14 N4 174.5(9) . .
C14 O3 C15 C16 -107.6(14) . .
C21 N5 C17 C18 -2.5(7) . .
Fe N5 C17 C18 171.9(4) . .
N5 C17 C18 C19 0.3(8) . .
N5 C17 C18 N6 -179.9(4) . .
C22 N6 C18 C19 -14.5(9) . .
C22 N6 C18 C17 165.7(5) . .
C17 C18 C19 C20 1.6(8) . .
N6 C18 C19 C20 -178.2(5) . .
C18 C19 C20 C21 -1.3(8) . .
C17 N5 C21 C20 2.8(7) . .
Fe N5 C21 C20 -172.3(4) . .
C17 N5 C21 C21 -179.5(5) . 2_554
Fe N5 C21 C21 5.4(7) . 2_554
C19 C20 C21 N5 -1.0(8) . .
C19 C20 C21 C21 -178.4(6) . 2_554
C23 O6 C22 O5 -8.8(10) . .
C23 O6 C22 N6 172.4(5) . .
C18 N6 C22 O5 2.0(10) . .
C18 N6 C22 O6 -179.2(5) . .
C22 O6 C23 C24 -79.8(10) . .
